data_7017053
loop_
_publ_author_name
'Woodruff, Daniel'
'Bodensteiner, Michael'
'Sells, Daniel O.'
'Winpenny, Richard E. P.'
'Layfield, Richard A.'

_publ_section_title
;
 Synthesis and structure of cationic guanidinate-bridged bimetallic
 {Li(7)M} cubes (M = Mn, Co, Zn) with inverse crown counter anions.
;
_journal_issue 41
_journal_name_full 'Dalton transactions (Cambridge, England : 2003)'
_journal_page_first 10918
_journal_page_last 10923
_journal_paper_doi 10.1039/c1dt10999e
_journal_volume 40
_journal_year 2011
_chemical_compound_source 'see text'
_chemical_formula_moiety 'C42 H72 Li7 Mn N18 O, C30 H90 Cl Li5 N5 Si10, 2(C7 H8)'
_chemical_formula_sum 'C86 H178 Cl Li12 Mn N23 O Si10'
_chemical_formula_weight 1988.96
_chemical_name_systematic ?
_space_group_IT_number 15
_symmetry_cell_setting monoclinic
_symmetry_Int_Tables_number 15
_symmetry_space_group_name_Hall '-C 2yc'
_symmetry_space_group_name_H-M 'C 1 2/c 1'
_atom_sites_solution_hydrogens geom
_atom_sites_solution_primary direct
_atom_sites_solution_secondary difmap
_audit_creation_date 'May 13 10:57:32 2011'
_audit_creation_method 'PLATON <TABLE ACC> option'
_cell_angle_alpha 90
_cell_angle_beta 105.769(6)
_cell_angle_gamma 90
_cell_formula_units_Z 4
_cell_length_a 20.1096(12)
_cell_length_b 24.4769(15)
_cell_length_c 24.9736(17)
_cell_measurement_reflns_used 6420
_cell_measurement_temperature 100(1)
_cell_measurement_theta_max 23.9788
_cell_measurement_theta_min 2.9161
_cell_volume 11829.9(13)
_computing_cell_refinement
;
CrysAlisPro, Oxford Diffraction Ltd.,
Version 1.171.33.52 (release 06-11-2009 CrysAlis171 .NET)
(compiled Nov 6 2009,16:24:50)
;
_computing_data_collection
;
CrysAlisPro, Oxford Diffraction Ltd.,
Version 1.171.33.52 (release 06-11-2009 CrysAlis171 .NET)
(compiled Nov 6 2009,16:24:50)
;
_computing_data_reduction
;
CrysAlisPro, Oxford Diffraction Ltd.,
Version 1.171.33.52 (release 06-11-2009 CrysAlis171 .NET)
(compiled Nov 6 2009,16:24:50)
;
_computing_molecular_graphics 'SXGRAPH (Farrugia, 1999)'
_computing_publication_material 'PLATON (Spek, 2003)'
_computing_structure_refinement 'SHELXL-97 (Sheldrick, 1997)'
_computing_structure_solution 'SHELXS-97 (Sheldrick, 1997)'
_diffrn_ambient_temperature 100(1)
_diffrn_detector_area_resol_mean 8.3367
_diffrn_measured_fraction_theta_full 0.997
_diffrn_measured_fraction_theta_max 0.813
_diffrn_measurement_device_type 'Xcalibur, Sapphire2, large Be window'
_diffrn_measurement_method '\w scans'
_diffrn_radiation_monochromator graphite
_diffrn_radiation_probe x-ray
_diffrn_radiation_source 'Enhance (Mo) X-ray Source'
_diffrn_radiation_type MoK\a
_diffrn_radiation_wavelength 0.71073
_diffrn_reflns_av_R_equivalents 0.0906
_diffrn_reflns_av_sigmaI/netI 0.1765
_diffrn_reflns_limit_h_max 21
_diffrn_reflns_limit_h_min -22
_diffrn_reflns_limit_k_max 27
_diffrn_reflns_limit_k_min -26
_diffrn_reflns_limit_l_max 18
_diffrn_reflns_limit_l_min -25
_diffrn_reflns_number 21119
_diffrn_reflns_reduction_process
;
;
_diffrn_reflns_theta_full 21.00
_diffrn_reflns_theta_max 24.04
_diffrn_reflns_theta_min 2.92
_exptl_absorpt_coefficient_mu 0.284
_exptl_absorpt_correction_T_max 1.00000
_exptl_absorpt_correction_T_min 0.66492
_exptl_absorpt_correction_type multi-scan
_exptl_absorpt_process_details
;
CrysAlisPro, Oxford Diffraction Ltd.,
Version 1.171.33.52 (release 06-11-2009 CrysAlis171 .NET)
(compiled Nov 6 2009,16:24:50)
Empirical absorption correction using spherical harmonics,
implemented in SCALE3 ABSPACK scaling algorithm.
;
_exptl_crystal_colour brown
_exptl_crystal_density_diffrn 1.117
_exptl_crystal_density_method 'Not Measured'
_exptl_crystal_description platelet
_exptl_crystal_F_000 4260
_exptl_crystal_size_max 0.200
_exptl_crystal_size_mid 0.100
_exptl_crystal_size_min 0.100
_refine_diff_density_max 0.491
_refine_diff_density_min -0.273
_refine_diff_density_rms 0.059
_refine_ls_extinction_method none
_refine_ls_goodness_of_fit_ref 1.040
_refine_ls_hydrogen_treatment constr
_refine_ls_matrix_type full
_refine_ls_number_parameters 617
_refine_ls_number_reflns 7584
_refine_ls_number_restraints 0
_refine_ls_restrained_S_all 1.040
_refine_ls_R_factor_all 0.1783
_refine_ls_R_factor_gt 0.0857
_refine_ls_shift/su_max 0.020
_refine_ls_shift/su_mean 0.001
_refine_ls_structure_factor_coef Fsqd
_refine_ls_weighting_details 'calc w=1/[\s^2^(Fo^2^)+(0.0952P)^2^+17.5420P] where P=(Fo^2^+2Fc^2^)/3'
_refine_ls_weighting_scheme calc
_refine_ls_wR_factor_gt 0.1979
_refine_ls_wR_factor_ref 0.2215
_reflns_number_gt 3705
_reflns_number_total 7584
_reflns_threshold_expression >2\s(i)
_cod_data_source_file c1dt10999e.txt
_cod_data_source_block oral145
_cod_depositor_comments
;
The following automatic conversions were performed:

'_symmetry_cell_setting' value 'Monoclinic' changed to 'monoclinic'
according to /home/saulius/struct/CIF-dictionaries/cif_core.dic
dictionary named 'cif_core.dic' version 2.4.1 from 2010-06-29.

Automatic conversion script
Id: cif_fix_values 1715 2011-07-08 13:25:40Z adriana 
;
_cod_original_sg_symbol_H-M 'C 2/c'
_cod_database_code 7017053

loop_
_symmetry_equiv_pos_site_id
_symmetry_equiv_pos_as_xyz
1 x,y,z
2 -x,y,1/2-z
3 -x,-y,-z
4 x,-y,1/2+z
5 1/2+x,1/2+y,z
6 1/2-x,1/2+y,1/2-z
7 1/2-x,1/2-y,-z
8 1/2+x,1/2-y,1/2+z

loop_
_atom_site_aniso_label
_atom_site_aniso_U_11
_atom_site_aniso_U_22
_atom_site_aniso_U_33
_atom_site_aniso_U_23
_atom_site_aniso_U_13
_atom_site_aniso_U_12
Mn1 0.043(2) 0.051(2) 0.041(3) 0.001(2) 0.001(2) 0.011(2)
Mn2 0.024(2) 0.046(3) 0.035(3) 0.002(2) 0.006(2) -0.001(2)
Mn3 0.040(4) 0.044(4) 0.065(5) 0.016(4) 0.031(4) 0.006(3)
Mn4 0.025(5) 0.059(6) 0.044(6) -0.005(5) 0.012(4) -0.001(5)
O1 0.041(4) 0.059(5) 0.056(5) 0.009(4) 0.014(4) 0.000(4)
N1 0.037(4) 0.065(5) 0.066(5) 0.026(4) 0.007(4) -0.003(4)
N2 0.034(4) 0.064(4) 0.043(4) 0.000(3) 0.017(3) -0.006(3)
N3 0.039(4) 0.067(5) 0.072(5) 0.019(4) 0.012(4) 0.001(4)
N4 0.041(4) 0.044(4) 0.062(5) 0.005(4) 0.008(3) 0.004(3)
N5 0.047(4) 0.043(4) 0.088(6) 0.026(5) 0.029(4) 0.007(3)
N6 0.078(5) 0.044(5) 0.074(6) -0.009(4) 0.042(4) 0.004(4)
N7 0.070(5) 0.082(5) 0.051(5) 0.000(4) 0.014(4) 0.015(4)
N8 0.076(7) 0.235(12) 0.112(9) -0.090(9) 0.004(6) 0.029(8)
N9 0.048(5) 0.088(6) 0.071(6) 0.003(4) 0.006(5) -0.012(5)
C1 0.038(5) 0.063(6) 0.048(6) 0.012(5) 0.006(4) 0.001(5)
C2 0.042(5) 0.065(5) 0.067(6) 0.004(5) 0.031(5) -0.001(4)
C3 0.059(5) 0.068(6) 0.054(6) 0.014(5) 0.021(5) 0.004(5)
C4 0.044(5) 0.066(6) 0.062(6) 0.008(5) 0.012(4) 0.001(4)
C5 0.031(5) 0.075(6) 0.050(6) -0.003(5) 0.002(4) 0.003(4)
C6 0.045(5) 0.095(7) 0.049(6) 0.007(5) 0.010(4) 0.007(5)
C7 0.068(6) 0.081(7) 0.078(7) 0.040(6) 0.013(5) 0.008(6)
C8 0.035(5) 0.045(6) 0.080(7) 0.009(6) 0.026(5) 0.000(4)
C9 0.075(6) 0.047(6) 0.119(9) 0.018(6) 0.042(6) 0.007(5)
C10 0.137(10) 0.076(7) 0.141(11) 0.018(7) 0.105(9) 0.027(7)
C11 0.127(9) 0.072(7) 0.095(8) -0.002(6) 0.067(7) 0.017(7)
C12 0.060(6) 0.070(7) 0.083(8) 0.027(6) 0.011(5) -0.020(5)
C13 0.055(5) 0.078(7) 0.080(7) 0.017(6) 0.013(5) -0.011(5)
C14 0.055(6) 0.068(6) 0.079(8) 0.001(6) 0.008(5) 0.000(5)
C15 0.100(9) 0.100(8) 0.034(6) -0.011(6) -0.005(6) 0.081(8)
C16 0.15(2) 0.047(12) 0.075(15) 0.014(11) 0.060(15) 0.013(14)
C17 0.094(18) 0.18(3) 0.21(3) 0.07(2) 0.12(2) 0.04(2)
C18 0.044(11) 0.065(12) 0.13(2) -0.039(14) 0.017(12) -0.018(10)
C19 0.14(2) 0.21(3) 0.069(16) -0.015(18) 0.064(15) 0.02(2)
C20 0.071(7) 0.129(10) 0.053(7) 0.022(6) 0.033(5) 0.050(6)
C21 0.093(10) 0.218(16) 0.113(12) -0.078(11) 0.006(9) 0.003(10)
C22 0.210(17) 0.133(12) 0.174(16) -0.056(11) 0.085(13) -0.101(12)
C23 0.071(8) 0.151(11) 0.115(10) -0.032(9) 0.011(7) 0.016(8)
Li1 0.043(2) 0.051(2) 0.041(3) 0.001(2) 0.001(2) 0.011(2)
Li2 0.024(2) 0.046(3) 0.035(3) 0.002(2) 0.006(2) -0.001(2)
Li3 0.040(4) 0.044(4) 0.065(5) 0.016(4) 0.031(4) 0.006(3)
Li4 0.025(5) 0.059(6) 0.044(6) -0.005(5) 0.012(4) -0.001(5)
Cl1 0.0541(16) 0.0333(14) 0.0580(19) 0.0000 0.0373(15) 0.0000
Si1 0.0412(12) 0.0336(12) 0.0406(13) 0.0025(10) -0.0051(10) -0.0024(10)
Si2 0.0398(13) 0.0746(16) 0.0343(14) 0.0062(12) 0.0126(10) 0.0136(12)
Si3 0.0357(12) 0.0694(15) 0.0396(14) 0.0083(12) 0.0140(11) 0.0089(11)
Si4 0.0471(14) 0.0499(14) 0.0720(18) -0.0163(13) 0.0212(13) 0.0060(12)
Si5 0.0413(13) 0.0670(16) 0.0806(19) -0.0337(14) 0.0231(13) -0.0023(12)
N10 0.035(5) 0.037(5) 0.026(5) 0.0000 -0.005(4) 0.0000
N11 0.038(3) 0.056(4) 0.029(4) 0.005(3) 0.019(3) 0.004(3)
N12 0.035(3) 0.042(4) 0.060(4) -0.019(3) 0.018(3) 0.001(3)
C24 0.041(4) 0.035(4) 0.036(5) 0.013(3) -0.003(4) -0.005(3)
C25 0.050(5) 0.036(4) 0.070(6) -0.018(4) -0.002(4) 0.004(4)
C26 0.052(5) 0.040(5) 0.079(6) 0.012(4) -0.018(5) 0.006(4)
C27 0.051(5) 0.129(8) 0.044(5) 0.008(5) 0.024(4) 0.012(5)
C28 0.059(5) 0.094(7) 0.038(5) -0.017(5) 0.007(4) 0.026(5)
C29 0.049(5) 0.076(6) 0.042(5) 0.025(4) 0.010(4) 0.011(4)
C30 0.039(5) 0.131(8) 0.057(6) 0.021(5) 0.021(4) -0.010(5)
C31 0.044(5) 0.109(7) 0.055(6) -0.003(5) 0.018(4) 0.023(5)
C32 0.043(4) 0.069(5) 0.039(5) 0.007(4) 0.012(4) 0.008(4)
C33 0.071(6) 0.046(5) 0.112(8) -0.005(5) 0.021(6) 0.006(5)
C34 0.039(4) 0.065(5) 0.068(6) 0.000(4) 0.021(4) 0.010(4)
C35 0.054(5) 0.074(6) 0.097(7) -0.024(5) 0.021(5) 0.015(5)
C36 0.049(5) 0.088(6) 0.063(6) -0.022(5) 0.020(4) -0.007(5)
C37 0.041(5) 0.115(7) 0.068(6) -0.034(5) 0.014(4) 0.010(5)
C38 0.060(6) 0.078(7) 0.165(11) -0.067(7) 0.031(6) -0.009(5)
Li5 0.043(7) 0.038(7) 0.040(7) -0.012(6) 0.026(6) 0.008(6)
Li6 0.040(7) 0.063(8) 0.045(8) 0.016(7) 0.022(6) 0.004(6)
Li7 0.030(9) 0.052(11) 0.048(11) 0.0000 0.009(8) 0.0000

loop_
_atom_site_label
_atom_site_type_symbol
_atom_site_thermal_displace_type
_atom_site_fract_x
_atom_site_fract_y
_atom_site_fract_z
_atom_site_occupancy
_atom_site_U_iso_or_equiv
_atom_site_calc_flag
_atom_site_refinement_flags
Mn1 Mn Uani 0.08153(18) -0.05525(15) 0.49437(16) 0.220 0.0470(14) . .
Mn2 Mn Uani 0.0216(2) 0.01498(17) 0.42107(17) 0.160 0.0354(16) . .
Mn3 Mn Uani 0.0918(3) 0.0161(2) 0.5690(3) 0.090 0.046(3) . .
Mn4 Mn Uani -0.0294(4) -0.0810(4) 0.5013(4) 0.030 0.042(3) . .
O1 O Uani 0.00000 0.00000 0.50000 1.000 0.052(3) . .
N1 N Uani 0.1033(3) 0.0664(3) 0.4555(3) 1.000 0.057(3) . .
N2 N Uani 0.2254(3) 0.0629(2) 0.4829(2) 1.000 0.046(2) . .
N3 N Uani 0.1588(3) 0.0025(3) 0.5206(3) 1.000 0.060(3) . .
N4 N Uani -0.0715(3) 0.0469(3) 0.3836(3) 1.000 0.050(3) . .
N5 N Uani -0.1066(3) 0.1377(3) 0.3587(3) 1.000 0.057(3) . .
N6 N Uani -0.0639(3) 0.1109(3) 0.4525(3) 1.000 0.061(3) . .
N7 N Uani 0.0445(4) -0.0643(3) 0.4096(3) 1.000 0.068(3) . .
N8 N Uani -0.0182(5) -0.1275(5) 0.3481(4) 1.000 0.145(6) . .
N9 N Uani -0.0614(4) -0.0922(3) 0.4160(3) 1.000 0.071(3) . .
C1 C Uani 0.1634(4) 0.0446(3) 0.4855(3) 1.000 0.051(3) . .
C2 C Uani 0.2330(4) 0.1013(3) 0.4409(3) 1.000 0.055(3) . .
C3 C Uani 0.1659(4) 0.1091(3) 0.3950(3) 1.000 0.059(3) . .
C4 C Uani 0.1096(4) 0.1144(3) 0.4239(3) 1.000 0.058(3) . .
C5 C Uani 0.2908(3) 0.0508(3) 0.5248(3) 1.000 0.054(3) . .
C6 C Uani 0.2786(4) 0.0186(4) 0.5721(3) 1.000 0.064(3) . .
C7 C Uani 0.2258(4) -0.0231(4) 0.5491(4) 1.000 0.077(4) . .
C8 C Uani -0.0817(4) 0.0986(3) 0.3976(4) 1.000 0.051(3) . .
C9 C Uani -0.1312(4) 0.1901(3) 0.3718(4) 1.000 0.077(4) . .
C10 C Uani -0.1323(6) 0.1937(4) 0.4314(5) 1.000 0.105(5) . .
C11 C Uani -0.0676(5) 0.1676(4) 0.4655(4) 1.000 0.091(5) . .
C12 C Uani -0.1127(4) 0.1296(4) 0.2998(4) 1.000 0.073(4) . .
C13 C Uani -0.0793(4) 0.0779(4) 0.2893(4) 1.000 0.072(4) . .
C14 C Uani -0.0978(4) 0.0343(3) 0.3241(4) 1.000 0.069(4) . .
C15 C Uani -0.0126(7) -0.0952(5) 0.3918(4) 1.000 0.083(4) . .
C16 C Uani 0.0468(13) -0.1619(7) 0.3444(8) 0.500 0.085(9) . .
C17 C Uani 0.1072(12) -0.1343(13) 0.3741(12) 0.500 0.146(15) . .
C18 C Uani 0.0744(8) -0.0541(7) 0.3232(9) 0.500 0.081(9) . .
C19 C Uani 0.0269(12) -0.1023(11) 0.3026(8) 0.500 0.133(13) . .
C20 C Uani 0.0944(5) -0.0748(5) 0.3789(4) 1.000 0.081(5) . .
C21 C Uani -0.0798(7) -0.1580(6) 0.3223(6) 1.000 0.146(7) . .
C22 C Uani -0.1274(9) -0.1567(6) 0.3496(7) 1.000 0.166(9) . .
C23 C Uani -0.1215(5) -0.1240(5) 0.3984(5) 1.000 0.115(6) . .
Li1 Li Uani 0.08153(18) -0.05525(15) 0.49437(16) 0.780 0.0470(14) . .
Li2 Li Uani 0.0216(2) 0.01498(17) 0.42107(17) 0.840 0.0354(16) . .
Li3 Li Uani 0.0918(3) 0.0161(2) 0.5690(3) 0.910 0.046(3) . .
Li4 Li Uani -0.0294(4) -0.0810(4) 0.5013(4) 0.970 0.042(3) . .
Cl1 Cl Uani 0.00000 0.48580(9) 0.25000 1.000 0.0442(10) . .
Si1 Si Uani 0.06608(10) 0.31098(8) 0.29525(8) 1.000 0.0416(7) . .
Si2 Si Uani 0.07176(10) 0.42318(9) 0.10353(9) 1.000 0.0491(8) . .
Si3 Si Uani 0.19322(10) 0.43997(9) 0.20021(9) 1.000 0.0475(8) . .
Si4 Si Uani -0.13796(11) 0.63605(9) 0.26171(10) 1.000 0.0554(9) . .
Si5 Si Uani -0.02296(11) 0.61937(9) 0.36363(10) 1.000 0.0617(9) . .
N10 N Uani 0.00000 0.3449(3) 0.25000 1.000 0.035(3) . .
N11 N Uani 0.1060(3) 0.4421(2) 0.1714(2) 1.000 0.039(2) . .
N12 N Uani -0.0666(3) 0.6006(2) 0.2981(2) 1.000 0.045(2) . .
C24 C Uani 0.1084(3) 0.3581(2) 0.3545(3) 1.000 0.040(3) . .
C25 C Uani 0.1352(3) 0.2896(3) 0.2627(3) 1.000 0.056(3) . .
C26 C Uani 0.0412(4) 0.2475(3) 0.3269(3) 1.000 0.064(3) . .
C27 C Uani 0.1227(4) 0.4446(4) 0.0541(3) 1.000 0.073(4) . .
C28 C Uani 0.0636(4) 0.3477(3) 0.0956(3) 1.000 0.065(3) . .
C29 C Uani -0.0169(3) 0.4536(3) 0.0758(3) 1.000 0.056(3) . .
C30 C Uani 0.2393(4) 0.5003(4) 0.1787(3) 1.000 0.074(4) . .
C31 C Uani 0.2379(4) 0.3778(3) 0.1835(3) 1.000 0.068(3) . .
C32 C Uani 0.2114(3) 0.4426(3) 0.2775(3) 1.000 0.050(3) . .
C33 C Uani -0.1133(4) 0.6977(3) 0.2276(4) 1.000 0.077(4) . .
C34 C Uani -0.1951(3) 0.5937(3) 0.2061(3) 1.000 0.056(3) . .
C35 C Uani -0.1947(4) 0.6626(3) 0.3041(4) 1.000 0.075(3) . .
C36 C Uani 0.0652(3) 0.5879(3) 0.3811(3) 1.000 0.066(3) . .
C37 C Uani -0.0668(4) 0.5967(4) 0.4176(3) 1.000 0.075(3) . .
C38 C Uani -0.0090(4) 0.6938(3) 0.3763(4) 1.000 0.101(5) . .
Li5 Li Uani 0.0458(5) 0.4047(4) 0.2154(5) 1.000 0.038(4) . .
Li6 Li Uani 0.0760(6) 0.5157(5) 0.1954(5) 1.000 0.047(4) . .
Li7 Li Uani 0.00000 0.5864(6) 0.25000 1.000 0.044(6) . .
C39 C Uiso 0.2800(8) 0.2464(7) 0.4958(8) 0.500 0.068(5) . .
C40 C Uiso 0.3417(8) 0.2335(6) 0.5212(7) 0.500 0.064(5) . .
C41 C Uiso 0.2851(5) 0.2420(3) 0.5464(4) 1.000 0.077(3) . .
C42 C Uiso 0.3406(5) 0.2373(4) 0.4696(5) 1.000 0.112(4) . .
C43 C Uiso 0.2704(9) 0.2509(7) 0.4301(7) 0.500 0.074(5) . .
C44 C Uiso 0.2288(10) 0.2765(8) -0.0057(10) 0.500 0.086(6) . .
C45 C Uiso 0.2522(11) 0.3048(9) 0.0348(9) 0.500 0.083(6) . .
C46 C Uiso 0.2089(11) 0.3239(9) -0.0049(10) 1.000 0.230(8) . .
C47 C Uiso 0.1893(10) 0.2931(10) -0.0508(9) 0.500 0.098(7) . .
C48 C Uiso 0.2887(7) 0.2616(7) 0.0513(6) 1.000 0.149(5) . .
H2A H Uiso 0.26930 0.08800 0.42420 1.000 0.0660 calc R
H2B H Uiso 0.24810 0.13700 0.45870 1.000 0.0660 calc R
H3A H Uiso 0.16840 0.14250 0.37320 1.000 0.0710 calc R
H3B H Uiso 0.15720 0.07740 0.36960 1.000 0.0710 calc R
H4A H Uiso 0.11940 0.14640 0.44910 1.000 0.0690 calc R
H4B H Uiso 0.06510 0.12110 0.39570 1.000 0.0690 calc R
H5A H Uiso 0.31440 0.08540 0.53900 1.000 0.0640 calc R
H5B H Uiso 0.32130 0.02980 0.50720 1.000 0.0640 calc R
H6A H Uiso 0.32210 0.00090 0.59340 1.000 0.0760 calc R
H6B H Uiso 0.26250 0.04300 0.59760 1.000 0.0760 calc R
H7A H Uiso 0.21990 -0.04690 0.57950 1.000 0.0920 calc R
H7B H Uiso 0.24150 -0.04620 0.52230 1.000 0.0920 calc R
H9A H Uiso -0.17840 0.19640 0.34760 1.000 0.0930 calc R
H9B H Uiso -0.10090 0.21920 0.36410 1.000 0.0930 calc R
H10A H Uiso -0.13440 0.23240 0.44240 1.000 0.1260 calc R
H10B H Uiso -0.17320 0.17450 0.43680 1.000 0.1260 calc R
H11A H Uiso -0.02730 0.18690 0.45900 1.000 0.1090 calc R
H11B H Uiso -0.06550 0.17140 0.50540 1.000 0.1090 calc R
H12A H Uiso -0.09100 0.16080 0.28570 1.000 0.0870 calc R
H12B H Uiso -0.16220 0.12880 0.27900 1.000 0.0870 calc R
H13A H Uiso -0.09570 0.06790 0.24940 1.000 0.0870 calc R
H13B H Uiso -0.02850 0.08250 0.29910 1.000 0.0870 calc R
H14A H Uiso -0.14870 0.03050 0.31440 1.000 0.0830 calc R
H14B H Uiso -0.07830 -0.00090 0.31610 1.000 0.0830 calc R
H16A H Uiso 0.04520 -0.19870 0.36050 0.500 0.1030 calc .
H16B H Uiso 0.04690 -0.16620 0.30500 0.500 0.1030 calc .
H17A H Uiso 0.14380 -0.13950 0.35490 0.500 0.1730 calc .
H17B H Uiso 0.12380 -0.15030 0.41180 0.500 0.1730 calc .
H18A H Uiso 0.11320 -0.05170 0.30600 0.500 0.0980 calc .
H18B H Uiso 0.04950 -0.01880 0.31990 0.500 0.0980 calc .
H19A H Uiso 0.05490 -0.13240 0.29360 0.500 0.1570 calc .
H19B H Uiso -0.00710 -0.09140 0.26750 0.500 0.1570 calc .
H20A H Uiso 0.13850 -0.05650 0.39780 0.500 0.0970 calc .
H20B H Uiso 0.07760 -0.05900 0.34120 0.500 0.0970 calc .
H20C H Uiso 0.13800 -0.05820 0.39870 0.500 0.0970 . .
H20D H Uiso 0.10180 -0.11390 0.37780 0.500 0.0970 . .
H21A H Uiso -0.09990 -0.14340 0.28440 1.000 0.1750 calc R
H21B H Uiso -0.06680 -0.19650 0.31840 1.000 0.1750 calc R
H22A H Uiso -0.13380 -0.19490 0.36040 1.000 0.1990 calc R
H22B H Uiso -0.17100 -0.14580 0.32240 1.000 0.1990 calc R
H23A H Uiso -0.16200 -0.09930 0.39110 1.000 0.1380 calc R
H23B H Uiso -0.12410 -0.14850 0.42930 1.000 0.1380 calc R
H24A H Uiso 0.15480 0.34460 0.37310 1.000 0.0600 calc R
H24B H Uiso 0.08060 0.35930 0.38120 1.000 0.0600 calc R
H24C H Uiso 0.11170 0.39490 0.34000 1.000 0.0600 calc R
H25A H Uiso 0.17100 0.26930 0.28990 1.000 0.0840 calc R
H25B H Uiso 0.15570 0.32200 0.25060 1.000 0.0840 calc R
H25C H Uiso 0.11520 0.26620 0.23050 1.000 0.0840 calc R
H26A H Uiso 0.08240 0.23140 0.35240 1.000 0.0960 calc R
H26B H Uiso 0.02070 0.22120 0.29750 1.000 0.0960 calc R
H26C H Uiso 0.00760 0.25670 0.34750 1.000 0.0960 calc R
H27A H Uiso 0.09720 0.43490 0.01600 1.000 0.1090 calc R
H27B H Uiso 0.16750 0.42600 0.06390 1.000 0.1090 calc R
H27C H Uiso 0.13010 0.48430 0.05670 1.000 0.1090 calc R
H28A H Uiso 0.03630 0.33870 0.05780 1.000 0.0980 calc R
H28B H Uiso 0.04050 0.33310 0.12250 1.000 0.0980 calc R
H28C H Uiso 0.10970 0.33140 0.10250 1.000 0.0980 calc R
H29A H Uiso -0.01270 0.49110 0.06340 1.000 0.0850 calc R
H29B H Uiso -0.04070 0.45380 0.10520 1.000 0.0850 calc R
H29C H Uiso -0.04340 0.43170 0.04430 1.000 0.0850 calc R
H30A H Uiso 0.28760 0.50070 0.20100 1.000 0.1110 calc R
H30B H Uiso 0.21670 0.53420 0.18480 1.000 0.1110 calc R
H30C H Uiso 0.23750 0.49700 0.13930 1.000 0.1110 calc R
H31A H Uiso 0.28610 0.37770 0.20620 1.000 0.1030 calc R
H31B H Uiso 0.23660 0.37820 0.14400 1.000 0.1030 calc R
H31C H Uiso 0.21440 0.34500 0.19160 1.000 0.1030 calc R
H32A H Uiso 0.26060 0.45020 0.29400 1.000 0.0750 calc R
H32B H Uiso 0.19960 0.40740 0.29120 1.000 0.0750 calc R
H32C H Uiso 0.18370 0.47160 0.28790 1.000 0.0750 calc R
H33A H Uiso -0.15460 0.71950 0.21100 1.000 0.1160 calc R
H33B H Uiso -0.09200 0.68640 0.19840 1.000 0.1160 calc R
H33C H Uiso -0.08030 0.71970 0.25530 1.000 0.1160 calc R
H34A H Uiso -0.22840 0.61730 0.18040 1.000 0.0840 calc R
H34B H Uiso -0.21990 0.56720 0.22290 1.000 0.0840 calc R
H34C H Uiso -0.16700 0.57430 0.18570 1.000 0.0840 calc R
H35A H Uiso -0.23630 0.67900 0.27940 1.000 0.1120 calc R
H35B H Uiso -0.16950 0.69030 0.33020 1.000 0.1120 calc R
H35C H Uiso -0.20790 0.63250 0.32490 1.000 0.1120 calc R
H36A H Uiso 0.08700 0.59150 0.42110 1.000 0.0980 calc R
H36B H Uiso 0.09350 0.60660 0.36040 1.000 0.0980 calc R
H36C H Uiso 0.06130 0.54920 0.37090 1.000 0.0980 calc R
H37A H Uiso -0.03420 0.59920 0.45470 1.000 0.1130 calc R
H37B H Uiso -0.08240 0.55880 0.41030 1.000 0.1130 calc R
H37C H Uiso -0.10670 0.62020 0.41600 1.000 0.1130 calc R
H38A H Uiso 0.02200 0.69960 0.41360 1.000 0.1510 calc R
H38B H Uiso -0.05340 0.71160 0.37360 1.000 0.1510 calc R
H38C H Uiso 0.01180 0.70930 0.34840 1.000 0.1510 calc R

loop_
_atom_type_symbol
_atom_type_description
_atom_type_scat_dispersion_real
_atom_type_scat_dispersion_imag
_atom_type_scat_source
Si Si 0.0817 0.0704 'International Tables Vol C Tables 4.2.6.8 and 6.1.1.4'
O O 0.0106 0.0060 'International Tables Vol C Tables 4.2.6.8 and 6.1.1.4'
N N 0.0061 0.0033 'International Tables Vol C Tables 4.2.6.8 and 6.1.1.4'
Mn Mn 0.3368 0.7283 'International Tables Vol C Tables 4.2.6.8 and 6.1.1.4'
Li Li -0.0003 0.0001 'International Tables Vol C Tables 4.2.6.8 and 6.1.1.4'
Cl Cl 0.1484 0.1585 'International Tables Vol C Tables 4.2.6.8 and 6.1.1.4'
H H 0.0000 0.0000 'International Tables Vol C Tables 4.2.6.8 and 6.1.1.4'
C C 0.0033 0.0016 'International Tables Vol C Tables 4.2.6.8 and 6.1.1.4'

loop_
_geom_angle_atom_site_label_1
_geom_angle_atom_site_label_2
_geom_angle_atom_site_label_3
_geom_angle
_geom_angle_site_symmetry_1
_geom_angle_site_symmetry_3
_geom_angle_publ_flag
O1 Mn1 N3 94.0(2) . . yes
O1 Mn1 N7 93.8(3) . . yes
O1 Mn1 N6 96.2(2) . 3_556 yes
N3 Mn1 N7 115.5(3) . . yes
N3 Mn1 N6 120.6(3) . 3_556 yes
N6 Mn1 N7 122.0(3) 3_556 . yes
O1 Mn2 N1 93.3(3) . . yes
O1 Mn2 N4 95.6(3) . . yes
O1 Mn2 N7 94.4(3) . . yes
N1 Mn2 N4 119.5(3) . . yes
N1 Mn2 N7 117.1(4) . . yes
N4 Mn2 N7 121.6(4) . . yes
O1 Mn3 N3 93.2(3) . . yes
O1 Mn3 N4 93.5(3) . 3_556 yes
O1 Mn3 N9 94.5(3) . 3_556 yes
N3 Mn3 N4 118.7(4) . 3_556 yes
N3 Mn3 N9 122.2(4) . 3_556 yes
N4 Mn3 N9 117.8(4) 3_556 3_556 yes
O1 Mn4 N9 96.9(4) . . yes
O1 Mn4 N1 95.2(4) . 3_556 yes
O1 Mn4 N6 97.4(4) . 3_556 yes
N1 Mn4 N9 119.2(5) 3_556 . yes
N6 Mn4 N9 120.8(5) 3_556 . yes
N1 Mn4 N6 116.1(5) 3_556 3_556 yes
Li5 Cl1 Li6 72.0(4) . . yes
Li5 Cl1 Li7 144.4(3) . . yes
Li5 Cl1 Li5 71.3(4) . 2_555 yes
Li5 Cl1 Li6 143.2(4) . 2_555 yes
Li6 Cl1 Li7 72.4(3) . . yes
Li5 Cl1 Li6 143.2(4) 2_555 . yes
Li6 Cl1 Li6 144.8(4) . 2_555 yes
Li5 Cl1 Li7 144.4(3) 2_555 . yes
Li6 Cl1 Li7 72.4(3) 2_555 . yes
Li5 Cl1 Li6 72.0(4) 2_555 2_555 yes
N10 Si1 C24 109.0(3) . . yes
N10 Si1 C25 112.7(2) . . yes
N10 Si1 C26 115.7(3) . . yes
C24 Si1 C25 106.4(3) . . yes
C24 Si1 C26 107.0(3) . . yes
C25 Si1 C26 105.5(3) . . yes
C27 Si2 C29 106.2(3) . . yes
C28 Si2 C29 107.8(3) . . yes
N11 Si2 C29 110.1(3) . . yes
N11 Si2 C28 112.0(3) . . yes
C27 Si2 C28 104.8(4) . . yes
N11 Si2 C27 115.5(3) . . yes
N11 Si3 C31 115.6(3) . . yes
N11 Si3 C32 109.0(3) . . yes
C30 Si3 C31 105.6(4) . . yes
C30 Si3 C32 107.0(3) . . yes
N11 Si3 C30 112.5(3) . . yes
C31 Si3 C32 106.7(3) . . yes
C33 Si4 C35 104.8(4) . . yes
C34 Si4 C35 105.6(4) . . yes
C33 Si4 C34 107.3(4) . . yes
N12 Si4 C33 111.4(3) . . yes
N12 Si4 C34 111.9(3) . . yes
N12 Si4 C35 115.3(4) . . yes
C36 Si5 C37 108.0(4) . . yes
C36 Si5 C38 105.9(4) . . yes
C37 Si5 C38 104.2(4) . . yes
N12 Si5 C37 113.0(3) . . yes
N12 Si5 C38 116.4(4) . . yes
N12 Si5 C36 108.8(3) . . yes
Mn4 O1 Mn4 180.00 . 3_556 yes
Mn3 O1 Mn3 180.00 . 3_556 yes
Mn1 O1 Mn1 180.00 . 3_556 yes
Mn2 O1 Mn2 180.00 . 3_556 yes
Mn2 N1 C1 118.9(6) . . yes
C1 N1 Li2 118.9(6) . . yes
Mn2 N1 C4 116.6(5) . . yes
C1 N1 C4 115.4(6) . . yes
Mn4 N1 C4 108.9(6) 3_556 . yes
Mn4 N1 C1 115.9(6) 3_556 . yes
C4 N1 Li2 116.6(5) . . yes
C1 N2 C2 122.3(6) . . yes
C1 N2 C5 124.1(5) . . yes
C2 N2 C5 113.3(6) . . yes
C1 N3 Li3 114.9(6) . . yes
C7 N3 Li1 111.7(6) . . yes
C7 N3 Li3 116.1(6) . . yes
Mn1 N3 C1 119.1(5) . . yes
Mn1 N3 C7 111.7(6) . . yes
Mn3 N3 C1 114.9(6) . . yes
Mn3 N3 C7 116.1(6) . . yes
C1 N3 C7 114.5(7) . . yes
C1 N3 Li1 119.1(5) . . yes
C8 N4 C14 115.0(7) . . yes
C8 N4 Li2 115.7(6) . . yes
Mn3 N4 C8 119.3(6) 3_556 . yes
C14 N4 Li2 115.1(5) . . yes
Mn3 N4 C14 110.7(5) 3_556 . yes
Mn2 N4 C14 115.1(5) . . yes
Mn2 N4 C8 115.7(6) . . yes
C8 N5 C9 123.1(7) . . yes
C9 N5 C12 114.2(7) . . yes
C8 N5 C12 122.7(7) . . yes
C8 N6 C11 115.4(7) . . yes
Mn1 N6 C8 118.4(6) 3_556 . yes
Mn1 N6 C11 118.7(6) 3_556 . yes
Mn4 N6 C11 108.3(6) 3_556 . yes
Mn4 N6 C8 116.1(6) 3_556 . yes
Mn2 N7 C15 112.2(7) . . yes
Mn2 N7 C20 117.5(7) . . yes
C15 N7 C20 112.3(8) . . yes
C15 N7 Li1 116.0(6) . . yes
C15 N7 Li2 112.2(7) . . yes
C20 N7 Li1 117.2(6) . . yes
Mn1 N7 C15 116.0(6) . . yes
Mn1 N7 C20 117.2(6) . . yes
C20 N7 Li2 117.5(7) . . yes
C19 N8 C21 115.3(11) . . yes
C15 N8 C16 118.6(12) . . yes
C15 N8 C19 112.4(12) . . yes
C15 N8 C21 123.2(11) . . yes
C16 N8 C19 64.3(12) . . yes
C16 N8 C21 108.8(12) . . yes
Mn4 N9 C23 113.3(7) . . yes
C15 N9 C23 121.5(9) . . yes
C15 N9 Li4 115.3(7) . . yes
Mn3 N9 C15 116.5(7) 3_556 . yes
C23 N9 Li4 113.3(7) . . yes
Mn3 N9 C23 106.9(7) 3_556 . yes
Mn4 N9 C15 115.3(7) . . yes
Si1 N10 Li5 105.6(3) 2_555 2_555 yes
Si1 N10 Si1 121.8(4) . 2_555 yes
Si1 N10 Li5 105.6(3) . . yes
Li5 N10 Li5 88.4(5) . 2_555 yes
Si1 N10 Li5 115.3(3) . 2_555 yes
Si1 N10 Li5 115.3(3) 2_555 . yes
Si2 N11 Li5 105.8(4) . . yes
Si2 N11 Si3 120.0(3) . . yes
Si3 N11 Li6 104.8(4) . . yes
Si2 N11 Li6 117.3(4) . . yes
Si3 N11 Li5 116.6(4) . . yes
Li5 N11 Li6 88.4(5) . . yes
Si4 N12 Li6 117.6(5) . 2_555 yes
Si4 N12 Si5 120.9(3) . . yes
Si4 N12 Li7 111.1(3) . . yes
Li6 N12 Li7 88.0(6) 2_555 . yes
Si5 N12 Li7 111.2(3) . . yes
Si5 N12 Li6 103.2(4) . 2_555 yes
N1 C1 N2 123.1(7) . . yes
N2 C1 N3 120.4(7) . . yes
N1 C1 N3 116.5(7) . . yes
N2 C2 C3 112.3(6) . . yes
C2 C3 C4 106.1(6) . . no
N1 C4 C3 112.5(6) . . yes
N2 C5 C6 111.2(6) . . yes
C5 C6 C7 108.3(6) . . no
N3 C7 C6 111.1(8) . . yes
N5 C8 N6 120.8(7) . . yes
N4 C8 N6 117.1(8) . . yes
N4 C8 N5 122.0(8) . . yes
N5 C9 C10 112.1(7) . . yes
C9 C10 C11 107.2(9) . . no
N6 C11 C10 112.1(8) . . yes
N5 C12 C13 112.1(8) . . yes
C12 C13 C14 108.1(7) . . no
N4 C14 C13 111.3(7) . . yes
N7 C15 N9 120.3(9) . . yes
N8 C15 N9 121.0(12) . . yes
N7 C15 N8 118.7(11) . . yes
N8 C16 C17 108.8(17) . . yes
C16 C17 C20 112(2) . . no
C19 C18 C20 92.2(14) . . no
N8 C19 C18 116.4(15) . . yes
C17 C20 C18 106.1(15) . . no
N7 C20 C18 113.7(10) . . yes
N7 C20 C17 112.2(13) . . yes
N8 C21 C22 114.4(13) . . yes
C21 C22 C23 123.3(15) . . no
N9 C23 C22 116.1(11) . . yes
C40 C39 C43 111.0(16) . . no
C40 C39 C41 70.8(13) . . no
C42 C39 C43 57.8(10) . . no
C40 C39 C42 53.2(11) . . no
C41 C39 C42 112.0(13) 7_556 . no
C40 C39 C41 165.0(18) . 7_556 no
C41 C39 C42 124.0(15) . . no
C41 C39 C43 177.7(17) . . no
C41 C39 C41 123.9(14) . 7_556 no
C41 C39 C43 54.3(10) 7_556 . no
C39 C40 C41 53.8(11) . . no
C39 C40 C42 74.5(13) . . no
C41 C40 C42 128.3(14) . . no
C40 C41 C43 178.6(11) . 7_556 no
C39 C41 C43 67.8(11) 7_556 7_556 no
C39 C41 C40 111.5(12) 7_556 . no
C39 C41 C40 55.4(11) . . no
C39 C41 C39 56.2(11) . 7_556 no
C39 C41 C43 123.9(13) . 7_556 no
C40 C42 C43 115.2(12) . . no
C39 C42 C40 52.3(11) . . no
C39 C42 C43 62.9(10) . . no
C41 C43 C42 117.3(13) 7_556 . no
C39 C43 C42 59.3(10) . . no
C39 C43 C41 58.0(10) . 7_556 no
C45 C44 C48 171(2) . 7_555 no
C46 C44 C48 128(2) . 7_555 no
C46 C44 C47 65.2(19) . . no
C46 C44 C48 111(2) . . no
C48 C44 C48 120.5(15) . 7_555 no
C47 C44 C48 171(2) . . no
C47 C44 C48 62.7(16) . 7_555 no
C45 C44 C47 125(2) . . no
C45 C44 C48 51.2(15) . . no
C45 C44 C46 60.1(18) . . no
C44 C45 C48 81.7(18) . . no
C44 C45 C46 60.7(18) . . no
C46 C45 C48 142(2) . . no
C45 C46 C47 117(2) . . no
C44 C46 C45 59.2(18) . . no
C44 C46 C47 58.4(18) . . no
C44 C47 C46 56.4(16) . . no
C44 C47 C48 65.0(15) . 7_555 no
C46 C47 C48 122(2) . 7_555 no
C44 C48 C45 106.4(16) 7_555 . no
C45 C48 C47 158.1(18) . 7_555 no
C44 C48 C47 52.3(14) 7_555 7_555 no
C44 C48 C45 47.1(13) . . no
C44 C48 C44 59.5(12) . 7_555 no
C44 C48 C47 111.2(15) . 7_555 no
O1 Li1 N3 94.0(2) . . yes
N3 Li1 N7 115.5(3) . . yes
O1 Li1 N6 96.2(2) . 3_556 yes
N3 Li1 N6 120.6(3) . 3_556 yes
N6 Li1 N7 122.0(3) 3_556 . yes
O1 Li1 N7 93.8(3) . . yes
O1 Li2 N4 95.6(3) . . yes
O1 Li2 N7 94.4(3) . . yes
O1 Li2 N1 93.3(3) . . yes
N4 Li2 N7 121.6(4) . . yes
N1 Li2 N7 117.1(4) . . yes
N1 Li2 N4 119.5(3) . . yes
O1 Li3 N9 94.5(3) . 3_556 yes
N3 Li3 N4 118.7(4) . 3_556 yes
N4 Li3 N9 117.8(4) 3_556 3_556 yes
O1 Li3 N3 93.2(3) . . yes
N3 Li3 N9 122.2(4) . 3_556 yes
O1 Li3 N4 93.5(3) . 3_556 yes
O1 Li4 N9 96.9(4) . . yes
N1 Li4 N6 116.1(5) 3_556 3_556 yes
N1 Li4 N9 119.2(5) 3_556 . yes
N6 Li4 N9 120.8(5) 3_556 . yes
O1 Li4 N1 95.2(4) . 3_556 yes
O1 Li4 N6 97.4(4) . 3_556 yes
Cl1 Li5 N10 100.1(5) . . yes
N10 Li5 N11 160.6(6) . . yes
Cl1 Li5 N11 99.2(4) . . yes
Cl1 Li6 N11 100.4(5) . . yes
N11 Li6 N12 159.7(7) . 2_555 yes
Cl1 Li6 N12 99.9(5) . 2_555 yes
N12 Li7 N12 160.6(8) . 2_555 yes
Cl1 Li7 N12 99.7(4) . 2_555 yes
Cl1 Li7 N12 99.7(4) . . yes

loop_
_geom_bond_atom_site_label_1
_geom_bond_atom_site_label_2
_geom_bond_distance
_geom_bond_site_symmetry_2
_geom_bond_publ_flag
Mn1 O1 2.159(4) . yes
Mn1 N3 2.071(8) . yes
Mn1 N7 2.056(8) . yes
Mn1 N6 1.999(8) 3_556 yes
Mn2 O1 2.162(4) . yes
Mn2 N1 2.063(8) . yes
Mn2 N4 2.010(8) . yes
Mn2 N7 2.033(9) . yes
Mn3 O1 2.192(7) . yes
Mn3 N3 2.067(9) . yes
Mn3 N4 2.052(9) 3_556 yes
Mn3 N9 2.027(9) 3_556 yes
Mn4 O1 2.072(10) . yes
Mn4 N9 2.069(12) . yes
Mn4 N1 2.091(11) 3_556 yes
Mn4 N6 2.052(11) 3_556 yes
Cl1 Li5 2.443(10) 2_555 yes
Cl1 Li6 2.421(12) 2_555 yes
Cl1 Li7 2.462(15) . yes
Cl1 Li5 2.443(10) . yes
Cl1 Li6 2.421(12) . yes
Si1 N10 1.708(4) . yes
Si1 C24 1.887(7) . yes
Si1 C25 1.866(7) . yes
Si1 C26 1.872(8) . yes
Si2 C29 1.882(7) . yes
Si2 N11 1.711(5) . yes
Si2 C27 1.880(8) . yes
Si2 C28 1.861(8) . yes
Si3 N11 1.706(6) . yes
Si3 C30 1.897(9) . yes
Si3 C31 1.871(8) . yes
Si3 C32 1.866(8) . yes
Si4 C34 1.859(7) . yes
Si4 C35 1.871(9) . yes
Si4 N12 1.712(6) . yes
Si4 C33 1.865(8) . yes
Si5 N12 1.697(5) . yes
Si5 C36 1.873(7) . yes
Si5 C37 1.884(8) . yes
Si5 C38 1.857(8) . yes
O1 Li1 2.159(4) . yes
O1 Li3 2.192(7) . yes
O1 Li4 2.072(10) . yes
O1 Li2 2.162(4) . yes
N1 Li2 2.063(8) . yes
N1 C4 1.440(10) . yes
N1 C1 1.347(10) . yes
N2 C2 1.447(9) . yes
N2 C1 1.343(10) . yes
N2 C5 1.471(9) . yes
N3 C7 1.481(11) . yes
N3 C1 1.372(10) . yes
N3 Li3 2.067(9) . yes
N3 Li1 2.071(8) . yes
N4 C8 1.343(11) . yes
N4 C14 1.468(12) . yes
N4 Li2 2.010(8) . yes
N5 C8 1.359(11) . yes
N5 C9 1.444(11) . yes
N5 C12 1.456(12) . yes
N6 C8 1.353(12) . yes
N6 C11 1.432(12) . yes
N7 Li1 2.056(8) . yes
N7 C20 1.442(13) . yes
N7 C15 1.346(15) . yes
N7 Li2 2.033(9) . yes
N8 C15 1.327(15) . yes
N8 C16 1.58(3) . yes
N8 C19 1.75(3) . yes
N8 C21 1.440(18) . yes
N9 C15 1.287(16) . yes
N9 C23 1.404(14) . yes
N9 Li4 2.069(12) . yes
N10 Li5 2.042(12) 2_555 yes
N10 Li5 2.042(12) . yes
N11 Li5 2.058(12) . yes
N11 Li6 2.041(13) . yes
N12 Li6 2.097(13) 2_555 yes
N12 Li7 2.057(6) . yes
C2 C3 1.527(11) . no
C3 C4 1.505(11) . no
C5 C6 1.495(11) . no
C6 C7 1.472(13) . no
C9 C10 1.497(15) . no
C10 C11 1.491(16) . no
C12 C13 1.489(13) . no
C13 C14 1.486(13) . no
C16 C17 1.41(4) . no
C17 C20 1.49(3) . no
C18 C19 1.52(3) . no
C18 C20 1.43(2) . no
C21 C22 1.32(2) . no
C22 C23 1.44(2) . no
C2 H2B 0.9900 . no
C2 H2A 0.9900 . no
C3 H3A 0.9900 . no
C3 H3B 0.9900 . no
C4 H4B 0.9900 . no
C4 H4A 0.9900 . no
C5 H5A 0.9900 . no
C5 H5B 0.9900 . no
C6 H6B 0.9900 . no
C6 H6A 0.9900 . no
C7 H7B 0.9900 . no
C7 H7A 0.9900 . no
C9 H9A 0.9900 . no
C9 H9B 0.9900 . no
C10 H10A 0.9900 . no
C10 H10B 0.9900 . no
C11 H11A 0.9900 . no
C11 H11B 0.9900 . no
C12 H12A 0.9900 . no
C12 H12B 0.9900 . no
C13 H13A 0.9900 . no
C13 H13B 0.9900 . no
C14 H14A 0.9900 . no
C14 H14B 0.9900 . no
C16 H16A 0.9900 . no
C16 H16B 0.9900 . no
C17 H17A 0.9900 . no
C17 H17B 0.9900 . no
C17 H20D 0.5200 . no
C18 H18A 0.9900 . no
C18 H18B 0.9900 . no
C18 H20B 0.4500 . no
C19 H19A 0.9900 . no
C19 H19B 0.9900 . no
C20 H20A 0.9900 . no
C20 H20B 0.9900 . no
C20 H20C 0.9700 . no
C20 H20D 0.9700 . no
C21 H21A 0.9900 . no
C21 H21B 0.9900 . no
C22 H22A 0.9900 . no
C22 H22B 0.9900 . no
C23 H23A 0.9900 . no
C23 H23B 0.9900 . no
C24 H24A 0.9800 . no
C24 H24B 0.9800 . no
C24 H24C 0.9800 . no
C25 H25A 0.9800 . no
C25 H25B 0.9800 . no
C25 H25C 0.9800 . no
C26 H26A 0.9800 . no
C26 H26B 0.9800 . no
C26 H26C 0.9800 . no
C27 H27A 0.9800 . no
C27 H27B 0.9800 . no
C27 H27C 0.9800 . no
C28 H28A 0.9800 . no
C28 H28B 0.9800 . no
C28 H28C 0.9800 . no
C29 H29A 0.9800 . no
C29 H29B 0.9800 . no
C29 H29C 0.9800 . no
C30 H30A 0.9800 . no
C30 H30B 0.9800 . no
C30 H30C 0.9800 . no
C31 H31A 0.9800 . no
C31 H31B 0.9800 . no
C31 H31C 0.9800 . no
C32 H32A 0.9800 . no
C32 H32B 0.9800 . no
C32 H32C 0.9800 . no
C33 H33A 0.9800 . no
C33 H33B 0.9800 . no
C33 H33C 0.9800 . no
C34 H34A 0.9800 . no
C34 H34B 0.9800 . no
C34 H34C 0.9800 . no
C35 H35A 0.9800 . no
C35 H35B 0.9800 . no
C35 H35C 0.9800 . no
C36 H36A 0.9800 . no
C36 H36B 0.9800 . no
C36 H36C 0.9800 . no
C37 H37A 0.9800 . no
C37 H37B 0.9800 . no
C37 H37C 0.9800 . no
C38 H38A 0.9800 . no
C38 H38B 0.9800 . no
C38 H38C 0.9800 . no
C39 C40 1.27(2) . no
C39 C41 1.24(2) . no
C39 C42 1.55(2) . no
C39 C43 1.60(3) . no
C39 C41 1.47(2) 7_556 no
C40 C41 1.46(2) . no
C40 C42 1.29(2) . no
C41 C43 1.41(2) 7_556 no
C42 C43 1.52(2) . no
C44 C45 1.21(3) . no
C44 C46 1.23(3) . no
C44 C47 1.26(3) . no
C44 C48 1.64(3) . no
C44 C48 1.44(3) 7_555 no
C45 C46 1.22(3) . no
C45 C48 1.29(3) . no
C46 C47 1.34(3) . no
C47 C48 1.41(3) 7_555 no

loop_
_geom_contact_atom_site_label_1
_geom_contact_atom_site_label_2
_geom_contact_distance
_geom_contact_site_symmetry_2
_geom_contact_publ_flag
Mn1 H17B 3.3700 . no
Mn2 H13B 3.3700 . no
Mn2 H18B 2.8600 . no
Mn3 H6B 3.3800 . no
Cl1 N12 3.465(6) . no
Cl1 N11 3.437(6) 2_555 no
Cl1 N12 3.465(6) 2_555 no
Cl1 N10 3.449(8) . no
Cl1 N11 3.437(6) . no
Si1 H26B 3.3200 2_555 no
Si1 H28B 3.3900 2_555 no
Si2 H31B 3.3800 . no
Si2 H37B 3.3500 2_555 no
Si3 H27B 3.3200 . no
Si3 H25B 3.3200 . no
Si4 H38B 3.4000 . no
Si4 H30B 3.4100 2_555 no
Si4 H36B 3.4800 2_555 no
Si5 H35B 3.3300 . no
O1 N1 3.074(7) . no
O1 N3 3.094(6) . no
O1 N4 3.093(7) . no
O1 N6 3.098(7) . no
O1 N7 3.078(8) . no
O1 N9 3.100(7) . no
O1 Mn2 2.162(4) . no
O1 Mn3 2.192(7) . no
O1 Mn4 2.072(10) . no
O1 N1 3.074(7) 3_556 no
O1 N3 3.094(6) 3_556 no
O1 N4 3.093(7) 3_556 no
O1 N6 3.098(7) 3_556 no
O1 Mn3 2.192(7) 3_556 no
O1 Mn4 2.072(10) 3_556 no
O1 Mn1 2.159(4) 3_556 no
O1 N7 3.078(8) 3_556 no
O1 N9 3.100(7) 3_556 no
O1 Mn2 2.162(4) 3_556 no
N1 Mn1 3.199(8) . no
N1 Mn4 2.091(11) 3_556 no
N1 O1 3.074(7) . no
N1 Mn1 3.199(8) . no
N1 Mn3 3.156(10) . no
N1 Mn3 3.156(10) . no
N3 Mn2 3.187(8) . no
N3 Mn3 2.067(9) . no
N3 O1 3.094(6) . no
N3 Mn4 3.161(11) 3_556 no
N3 Mn4 3.161(11) 3_556 no
N3 Mn2 3.187(8) . no
N4 Mn4 3.147(12) 3_556 no
N4 Mn1 3.115(8) 3_556 no
N4 O1 3.093(7) . no
N4 Mn1 3.115(8) 3_556 no
N4 Mn4 3.147(12) 3_556 no
N4 Mn3 2.052(9) 3_556 no
N6 O1 3.098(7) . no
N7 Mn2 2.033(9) . no
N7 Mn4 3.077(12) . no
N7 Mn3 3.160(10) 3_556 no
N7 O1 3.078(8) . no
N7 Mn4 3.077(12) . no
N7 Mn3 3.160(10) 3_556 no
N9 Mn2 3.094(9) . no
N9 O1 3.100(7) . no
N9 Mn2 3.094(9) . no
N9 Mn3 2.027(9) 3_556 no
N9 Mn1 3.139(9) . no
N9 Mn1 3.139(9) . no
N10 Cl1 3.449(8) . no
N11 Cl1 3.437(6) . no
N12 Cl1 3.465(6) . no
N2 H7B 2.8300 . no
N2 H4A 2.9100 . no
N5 H11A 2.8500 . no
N5 H14A 2.8800 . no
C17 C48 3.50(3) 6_545 no
C48 C17 3.50(3) 6_555 no
C1 H6B 2.9600 . no
C1 H3B 2.9700 . no
C8 H10B 2.9600 . no
C8 H13B 2.9600 . no
C8 H4B 3.0200 . no
C15 H17B 2.9700 . no
C15 H14B 3.0500 . no
C15 H18B 3.0800 . no
C19 H17A 2.5300 . no
C24 H5A 3.0300 7_556 no
C24 H32B 2.9800 . no
C24 H29B 3.0200 2_555 no
C25 H31C 3.0100 . no
C26 H26B 3.0800 2_555 no
C27 H5B 2.9800 6_555 no
C27 H30C 2.9700 . no
C29 H36C 2.9500 2_555 no
C29 H24B 2.9800 2_555 no
C30 H34B 3.0600 2_555 no
C31 H25B 2.9900 . no
C31 H17A 2.8300 6_555 no
C31 H28C 3.0300 . no
C32 H34B 3.0500 2_555 no
C32 H6B 3.0400 7_556 no
C32 H24C 3.0900 . no
C34 H36B 2.9800 2_555 no
C34 H32C 3.0000 2_555 no
C35 H37C 3.0500 . no
C36 H34C 2.9900 2_555 no
C36 H29A 3.0700 2_555 no
C36 H6A 3.0800 7_556 no
C37 H29A 3.0100 2_555 no
C38 H33C 3.0400 . no
C38 H16A 2.9200 1_565 no
C39 H2B 2.8500 . no
C40 H4A 3.0800 7_556 no
C41 H24A 2.9500 7_556 no
C41 H2B 3.0300 7_556 no
C42 H2B 3.0500 . no
C43 H2B 2.9400 . no
C44 H10B 2.9900 8_554 no
C44 H10A 2.9800 2_555 no
C47 H10B 2.9700 8_554 no
C48 H17B 2.7800 6_555 no
Li5 H24C 3.1000 2_555 no
Li5 H28B 2.8900 . no
Li5 H29B 3.0700 . no
Li5 H24B 3.1900 2_555 no
Li5 H25B 2.9500 . no
Li5 H32B 3.1600 . no
Li5 H24C 3.0400 . no
Li6 H37B 2.8800 2_555 no
Li6 H30B 2.9500 . no
Li6 H29B 3.1600 . no
Li6 H36C 2.9200 2_555 no
Li6 H32C 2.9100 . no
Li7 H36B 2.9300 . no
Li7 H36C 3.0700 2_555 no
Li7 H33B 3.1300 . no
Li7 H36B 2.9300 2_555 no
Li7 H36C 3.0700 . no
Li7 H33B 3.1300 2_555 no
H2A H5B 2.5000 . no
H2B C39 2.8500 . no
H2B C41 3.0300 7_556 no
H2B C42 3.0500 . no
H2B H4A 2.5400 . no
H2B H5A 2.4400 . no
H2B C43 2.9400 . no
H3B C1 2.9700 . no
H4A N2 2.9100 . no
H4A H2B 2.5400 . no
H4A C40 3.0800 7_556 no
H4B C8 3.0200 . no
H5A C24 3.0300 7_556 no
H5A H2B 2.4400 . no
H5B C27 2.9800 6_545 no
H5B H2A 2.5000 . no
H5B H7B 2.5500 . no
H5B H27C 2.3600 6_545 no
H6A C36 3.0800 7_556 no
H6A H36C 2.5800 7_556 no
H6B Mn3 3.3800 . no
H6B C1 2.9600 . no
H6B H23A 2.5200 3_556 no
H6B C32 3.0400 7_556 no
H7B H5B 2.5500 . no
H7B N2 2.8300 . no
H9A H12B 2.4700 . no
H9B H12A 2.4800 . no
H9B H26C 2.5000 . no
H9B H25C 2.5700 2_555 no
H9B H11A 2.5500 . no
H10A C44 2.9800 2_555 no
H10B C8 2.9600 . no
H10B C44 2.9900 8_455 no
H10B C47 2.9700 8_455 no
H11A H9B 2.5500 . no
H11A N5 2.8500 . no
H12A H9B 2.4800 . no
H12B H9A 2.4700 . no
H12B H35A 2.4900 6_445 no
H12B H14A 2.5500 . no
H13B Mn2 3.3700 . no
H13B C8 2.9600 . no
H14A H12B 2.5500 . no
H14A N5 2.8800 . no
H14B C15 3.0500 . no
H14B H18B 2.5800 . no
H16A C38 2.9200 1_545 no
H16A H21B 2.2100 . no
H16A H38C 2.3500 1_545 no
H16B H21B 2.5100 . no
H17A H31A 2.3800 6_545 no
H17A C19 2.5300 . no
H17A H18A 2.4700 . no
H17A H19A 2.0200 . no
H17A C31 2.8300 6_545 no
H17A H31B 2.4400 6_545 no
H17B C48 2.7800 6_545 no
H17B C15 2.9700 . no
H17B Mn1 3.3700 . no
H18A H17A 2.4700 . no
H18A H30A 2.4200 6_545 no
H18B C15 3.0800 . no
H18B Mn2 2.8600 . no
H18B H14B 2.5800 . no
H19A H17A 2.0200 . no
H19A H20D 2.1100 . no
H19A H21A 2.3800 2_555 no
H19B H21A 2.3900 . no
H20D H19A 2.1100 . no
H21A H19A 2.3800 2_555 no
H21A H19B 2.3900 . no
H21B H16B 2.5100 . no
H21B H33C 2.5600 1_545 no
H21B H16A 2.2100 . no
H23A H6B 2.5200 3_556 no
H24A C41 2.9500 7_556 no
H24B Li5 3.1900 2_555 no
H24B H28B 2.5000 2_555 no
H24B H29B 2.5000 2_555 no
H24B C29 2.9800 2_555 no
H24C C32 3.0900 . no
H24C Li5 3.1000 2_555 no
H24C Li5 3.0400 . no
H24C H32B 2.4200 . no
H25B Si3 3.3200 . no
H25B H31C 2.2000 . no
H25B C31 2.9900 . no
H25B Li5 2.9500 . no
H25B H32B 2.3900 . no
H25C H9B 2.5700 2_555 no
H26B C26 3.0800 2_555 no
H26B H26B 2.2900 2_555 no
H26B Si1 3.3200 2_555 no
H26C H28B 2.3200 2_555 no
H26C H9B 2.5000 . no
H27A H36A 2.4100 4_564 no
H27B Si3 3.3200 . no
H27B H31B 2.4100 . no
H27C H5B 2.3600 6_555 no
H27C H30C 2.5700 . no
H27C H37B 2.3100 2_555 no
H28B Li5 2.8900 . no
H28B Si1 3.3900 2_555 no
H28B H24B 2.5000 2_555 no
H28B H26C 2.3200 2_555 no
H28C C31 3.0300 . no
H29A H36C 2.5600 2_555 no
H29A C36 3.0700 2_555 no
H29A H37B 2.4800 2_555 no
H29A C37 3.0100 2_555 no
H29B Li5 3.0700 . no
H29B Li6 3.1600 . no
H29B H24B 2.5000 2_555 no
H29B H36C 2.4700 2_555 no
H29B C24 3.0200 2_555 no
H29C H37A 2.4200 4_564 no
H30A H18A 2.4200 6_555 no
H30B Li6 2.9500 . no
H30B Si4 3.4100 2_555 no
H30B H35C 2.4200 2_555 no
H30B H34B 2.4300 2_555 no
H30C C27 2.9700 . no
H30C H27C 2.5700 . no
H31A H17A 2.3800 6_555 no
H31B H27B 2.4100 . no
H31B H17A 2.4400 6_555 no
H31B Si2 3.3800 . no
H31C C25 3.0100 . no
H31C H25B 2.2000 . no
H32B H25B 2.3900 . no
H32B C24 2.9800 . no
H32B Li5 3.1600 . no
H32B H24C 2.4200 . no
H32C Li6 2.9100 . no
H32C C34 3.0000 2_555 no
H32C H34B 2.4900 2_555 no
H33B H38C 2.3000 2_555 no
H33B Li7 3.1300 . no
H33B H36B 2.4400 2_555 no
H33C H21B 2.5600 1_565 no
H33C H38C 2.5600 . no
H33C C38 3.0400 . no
H34B C30 3.0600 2_555 no
H34B C32 3.0500 2_555 no
H34B H32C 2.4900 2_555 no
H34B H30B 2.4300 2_555 no
H34C H36B 2.2500 2_555 no
H34C C36 2.9900 2_555 no
H35A H12B 2.4900 6_455 no
H35B H38B 2.3500 . no
H35B Si5 3.3300 . no
H35C H30B 2.4200 2_555 no
H36A H27A 2.4100 4_565 no
H36B H33B 2.4400 2_555 no
H36B C34 2.9800 2_555 no
H36B Li7 2.9300 . no
H36B H34C 2.2500 2_555 no
H36B Si4 3.4800 2_555 no
H36C Li7 3.0700 . no
H36C C29 2.9500 2_555 no
H36C H6A 2.5800 7_556 no
H36C Li6 2.9200 2_555 no
H36C H29A 2.5600 2_555 no
H36C H29B 2.4700 2_555 no
H37A H29C 2.4200 4_565 no
H37B Si2 3.3500 2_555 no
H37B Li6 2.8800 2_555 no
H37B H27C 2.3100 2_555 no
H37B H29A 2.4800 2_555 no
H37C C35 3.0500 . no
H38B H35B 2.3500 . no
H38B Si4 3.4000 . no
H38C H33C 2.5600 . no
H38C H33B 2.3000 2_555 no
H38C H16A 2.3500 1_565 no

loop_
_geom_torsion_atom_site_label_1
_geom_torsion_atom_site_label_2
_geom_torsion_atom_site_label_3
_geom_torsion_atom_site_label_4
_geom_torsion
_geom_torsion_site_symmetry_1
_geom_torsion_site_symmetry_2
_geom_torsion_site_symmetry_3
_geom_torsion_site_symmetry_4
_geom_torsion_publ_flag
Li7 Cl1 Li6 N12 -0.1(3) . . 2_555 . no
Li5 Cl1 Li6 N12 179.2(6) . . . 2_555 no
Li7 Cl1 Li6 N11 -178.9(5) . . . . no
Li7 Cl1 Li6 N12 -0.1(3) . . . 2_555 no
Li5 Cl1 Li6 N11 2.2(9) 2_555 . . . no
Li6 Cl1 Li6 N11 -178.9(5) 2_555 . . . no
Li5 Cl1 Li7 N12 179.0(5) . . . . no
Li6 Cl1 Li5 N10 178.9(6) . . . . no
Li6 Cl1 Li5 N11 -0.4(4) . . . . no
Li7 Cl1 Li5 N10 180.00(1) . . . . no
Li7 Cl1 Li5 N11 0.7(8) . . . . no
Li5 Cl1 Li5 N10 0.0(4) 2_555 . . . no
Li5 Cl1 Li5 N11 -179.4(6) 2_555 . . . no
Li6 Cl1 Li5 N10 -1.7(9) 2_555 . . . no
Li6 Cl1 Li5 N11 178.9(5) 2_555 . . . no
Li5 Cl1 Li6 N11 0.5(4) . . . . no
Li6 Cl1 Li7 N12 -179.9(3) . . . . no
Li6 Cl1 Li7 N12 0.1(3) . . . 2_555 no
Li5 Cl1 Li7 N12 -1.0(5) 2_555 . . . no
Li6 Cl1 Li7 N12 0.1(3) 2_555 . . . no
Li5 Cl1 Li5 N10 0.0(4) . . 2_555 . no
Li6 Cl1 Li5 N10 -1.7(9) . . 2_555 . no
Li5 Cl1 Li7 N12 -1.0(5) . . . 2_555 no
Li6 Cl1 Li6 N12 -0.1(10) . . 2_555 . no
Li5 Cl1 Li6 N12 -179.1(5) . . 2_555 . no
C25 Si1 N10 Li5 -50.7(5) . . . . no
C26 Si1 N10 Li5 -172.3(4) . . . . no
C25 Si1 N10 Si1 83.4(3) . . . 2_555 no
C26 Si1 N10 Si1 -38.2(3) . . . 2_555 no
C24 Si1 N10 Si1 -158.7(2) . . . 2_555 no
C24 Si1 N10 Li5 67.2(4) . . . . no
C24 Si1 N10 Li5 -28.6(5) . . . 2_555 no
C25 Si1 N10 Li5 -146.5(4) . . . 2_555 no
C26 Si1 N10 Li5 92.0(5) . . . 2_555 no
C29 Si2 N11 Li6 -29.8(6) . . . . no
C28 Si2 N11 Si3 81.3(4) . . . . no
C29 Si2 N11 Si3 -158.8(3) . . . . no
C27 Si2 N11 Li5 -173.0(5) . . . . no
C29 Si2 N11 Li5 66.7(4) . . . . no
C27 Si2 N11 Li6 90.5(6) . . . . no
C28 Si2 N11 Li6 -149.7(5) . . . . no
C27 Si2 N11 Si3 -38.6(5) . . . . no
C28 Si2 N11 Li5 -53.2(5) . . . . no
C31 Si3 N11 Si2 -43.3(5) . . . . no
C32 Si3 N11 Si2 -163.4(3) . . . . no
C30 Si3 N11 Si2 78.1(4) . . . . no
C30 Si3 N11 Li5 -152.1(5) . . . . no
C31 Si3 N11 Li5 86.6(5) . . . . no
C32 Si3 N11 Li5 -33.6(5) . . . . no
C30 Si3 N11 Li6 -56.3(5) . . . . no
C31 Si3 N11 Li6 -177.7(5) . . . . no
C32 Si3 N11 Li6 62.2(5) . . . . no
C33 Si4 N12 Si5 83.0(5) . . . . no
C33 Si4 N12 Li6 -149.2(5) . . . 2_555 no
C34 Si4 N12 Li6 -29.2(6) . . . 2_555 no
C35 Si4 N12 Li6 91.5(5) . . . 2_555 no
C35 Si4 N12 Li7 -169.4(5) . . . . no
C34 Si4 N12 Si5 -157.0(4) . . . . no
C35 Si4 N12 Si5 -36.3(5) . . . . no
C33 Si4 N12 Li7 -50.1(6) . . . . no
C34 Si4 N12 Li7 70.0(5) . . . . no
C38 Si5 N12 Si4 -42.2(5) . . . . no
C36 Si5 N12 Li7 -28.6(6) . . . . no
C37 Si5 N12 Si4 78.4(5) . . . . no
C36 Si5 N12 Si4 -161.7(4) . . . . no
C36 Si5 N12 Li6 64.3(5) . . . 2_555 no
C37 Si5 N12 Li6 -55.7(6) . . . 2_555 no
C38 Si5 N12 Li6 -176.2(5) . . . 2_555 no
C38 Si5 N12 Li7 90.9(6) . . . . no
C37 Si5 N12 Li7 -148.6(6) . . . . no
Li2 O1 Li4 N1 -143.4(3) . . . 3_556 no
Li4 O1 Li2 N7 -25.3(4) . . . . no
Li4 O1 Li2 N4 97.0(4) . . . . no
Li1 O1 Li2 N7 34.0(3) . . . . no
Li3 O1 Li2 N7 95.0(3) . . . . no
Li2 O1 Li3 N3 -24.7(3) . . . . no
Li4 O1 Li3 N3 94.3(4) . . . . no
Li1 O1 Li3 N4 -81.5(3) . . . 3_556 no
Li2 O1 Li3 N4 -143.7(3) . . . 3_556 no
Li4 O1 Li3 N4 -24.7(4) . . . 3_556 no
Li1 O1 Li4 N9 -85.3(4) . . . . no
Li2 O1 Li4 N9 -23.1(4) . . . . no
Li3 O1 Li4 N9 -143.7(4) . . . . no
Li1 O1 Li4 N1 154.4(4) . . . 3_556 no
Li3 O1 Li1 N6 83.9(3) . . . 3_556 no
Li3 O1 Li4 N1 96.0(4) . . . 3_556 no
Li1 O1 Li4 N6 37.2(3) . . . 3_556 no
Li2 O1 Li4 N6 99.4(4) . . . 3_556 no
Li3 O1 Li4 N6 -21.3(5) . . . 3_556 no
Li1 O1 Li3 N3 37.5(3) . . . . no
Li4 O1 Li3 N9 -143.0(4) . . . 3_556 no
Li4 O1 Li1 N6 -38.2(4) . . . 3_556 no
Li2 O1 Li1 N3 82.4(3) . . . . no
Li3 O1 Li1 N3 -37.5(3) . . . . no
Li1 O1 Li2 N1 -83.6(3) . . . . no
Li1 O1 Li3 N9 160.2(4) . . . 3_556 no
Li2 O1 Li3 N9 98.0(3) . . . 3_556 no
Li4 O1 Li2 N1 -142.9(3) . . . . no
Li1 O1 Li2 N4 156.3(3) . . . . no
Li2 O1 Li1 N6 -156.3(3) . . . 3_556 no
Li4 O1 Li1 N7 84.6(4) . . . . no
Li4 O1 Li1 N3 -159.6(4) . . . . no
Li2 O1 Li1 N7 -33.5(3) . . . . no
Li3 O1 Li2 N1 -22.6(3) . . . . no
Li3 O1 Li1 N7 -153.3(3) . . . . no
Li3 O1 Li2 N4 -142.7(3) . . . . no
C4 N1 Li2 O1 -139.8(5) . . . . no
Li2 N1 C1 N3 -40.9(9) . . . . no
C4 N1 C1 N2 -5.6(11) . . . . no
C4 N1 Li4 N9 107.5(7) 3_556 3_556 . . no
C4 N1 C1 N3 173.2(7) . . . . no
C4 N1 Li2 N7 123.6(6) . . . . no
C1 N1 Li2 N7 -21.9(7) . . . . no
C1 N1 Li2 N4 173.1(6) . . . . no
C1 N1 Li2 O1 74.7(6) . . . . no
Li2 N1 C1 N2 140.3(6) . . . . no
C1 N1 Li4 N9 -24.5(9) 3_556 3_556 . . no
C4 N1 Li2 N4 -41.4(7) . . . . no
Li2 N1 C4 C3 -103.6(6) . . . . no
C1 N1 C4 C3 43.1(9) . . . . no
C2 N2 C5 C6 170.5(6) . . . . no
C2 N2 C1 N3 170.5(6) . . . . no
C5 N2 C1 N3 -15.9(10) . . . . no
C2 N2 C1 N1 -10.8(10) . . . . no
C1 N2 C5 C6 -3.6(9) . . . . no
C1 N2 C2 C3 -11.1(9) . . . . no
C5 N2 C2 C3 174.7(6) . . . . no
C5 N2 C1 N1 162.8(7) . . . . no
C1 N3 C7 C6 46.3(10) . . . . no
Li1 N3 C1 N1 39.3(9) . . . . no
Li1 N3 Li3 O1 -38.4(2) . . . . no
C1 N3 Li3 N4 172.9(6) . . . 3_556 no
C1 N3 Li1 O1 -71.4(6) . . . . no
C7 N3 Li3 N4 -49.8(8) . . . 3_556 no
Li1 N3 C7 C6 -174.7(6) . . . . no
Li3 N3 C1 N2 132.0(6) . . . . no
Li3 N3 Li1 N6 -60.6(4) . . . 3_556 no
C7 N3 C1 N2 -6.1(10) . . . . no
Li3 N3 C7 C6 -91.2(7) . . . . no
C7 N3 Li1 N6 52.0(7) . . . 3_556 no
C7 N3 C1 N1 175.2(7) . . . . no
C7 N3 Li1 O1 151.6(5) . . . . no
Li1 N3 Li3 N4 57.4(4) . . . 3_556 no
C1 N3 Li3 N9 -20.2(8) . . . 3_556 no
Li1 N3 C1 N2 -141.9(6) . . . . no
C1 N3 Li3 O1 77.1(6) . . . . no
Li1 N3 Li3 N9 -135.7(5) . . . 3_556 no
C1 N3 Li1 N6 -171.1(6) . . . 3_556 no
C1 N3 Li1 N7 24.7(7) . . . . no
Li3 N3 Li1 O1 39.1(3) . . . . no
C7 N3 Li3 O1 -145.6(6) . . . . no
Li3 N3 Li1 N7 135.2(4) . . . . no
Li3 N3 C1 N1 -46.8(9) . . . . no
C7 N3 Li3 N9 117.1(7) . . . 3_556 no
C7 N3 Li1 N7 -112.3(6) . . . . no
Li2 N4 C14 C13 -93.3(7) . . . . no
C14 N4 Li2 O1 -145.1(5) . . . . no
C8 N4 Li2 N7 175.6(6) . . . . no
C14 N4 C8 N6 174.3(7) . . . . no
C14 N4 Li2 N1 117.9(6) . . . . no
C8 N4 Li2 O1 76.9(6) . . . . no
Li2 N4 C8 N6 -47.7(9) . . . . no
C14 N4 Li2 N7 -46.5(7) . . . . no
C8 N4 Li2 N1 -20.1(8) . . . . no
C14 N4 Li3 N3 114.8(6) 3_556 3_556 . . no
Li2 N4 C8 N5 130.1(7) . . . . no
C8 N4 Li3 N3 -22.1(8) 3_556 3_556 . . no
C8 N4 C14 C13 45.0(9) . . . . no
C14 N4 C8 N5 -7.9(11) . . . . no
C9 N5 C8 N6 -15.2(12) . . . . no
C12 N5 C8 N4 -11.0(12) . . . . no
C8 N5 C12 C13 -8.4(11) . . . . no
C12 N5 C9 C10 172.7(8) . . . . no
C9 N5 C12 C13 173.3(7) . . . . no
C12 N5 C8 N6 166.7(7) . . . . no
C9 N5 C8 N4 167.0(7) . . . . no
C8 N5 C9 C10 -5.6(11) . . . . no
C11 N6 Li1 N3 -122.7(7) 3_556 3_556 . . no
Li4 N6 Li1 O1 37.6(3) . 3_556 . . no
Li1 N6 Li4 O1 -39.6(3) . 3_556 . . no
Li4 N6 Li1 N7 -60.8(5) . 3_556 . . no
C8 N6 Li1 N3 25.7(7) 3_556 3_556 . . no
Li4 N6 Li1 N3 136.0(4) . 3_556 . . no
C11 N6 Li4 N9 -52.0(8) 3_556 3_556 . . no
C8 N6 Li1 N7 -171.1(6) 3_556 3_556 . . no
Li1 N6 Li4 N9 63.1(6) . 3_556 . . no
C11 N6 C8 N5 -5.2(11) . . . . no
Li1 N6 Li4 N1 -139.2(6) . 3_556 . 3_556 no
C11 N6 C8 N4 172.7(7) . . . . no
C8 N6 C11 C10 44.7(11) . . . . no
C11 N6 Li1 N7 40.5(8) 3_556 3_556 . . no
C8 N6 Li4 N9 176.3(6) 3_556 3_556 . . no
Li1 N7 Li2 N1 61.0(4) . . . . no
C20 N7 Li2 O1 -149.4(6) . . . . no
C15 N7 Li2 N4 -21.1(8) . . . . no
C15 N7 Li2 N1 174.3(6) . . . . no
C15 N7 Li1 N3 -170.0(8) . . . . no
Li1 N7 Li2 N4 -134.3(4) . . . . no
Li1 N7 Li2 O1 -35.0(2) . . . . no
Li1 N7 C15 N8 -142.6(9) . . . . no
C20 N7 Li2 N1 -53.4(7) . . . . no
C15 N7 C20 C18 71.9(13) . . . . no
Li1 N7 C20 C18 -150.1(10) . . . . no
C20 N7 Li1 O1 149.8(7) . . . . no
Li1 N7 C20 C17 89.6(14) . . . . no
C20 N7 C15 N8 -4.1(14) . . . . no
Li2 N7 C20 C17 179.2(13) . . . . no
Li2 N7 C15 N8 130.9(10) . . . . no
C20 N7 C15 N9 177.7(10) . . . . no
Li2 N7 Li1 O1 35.0(2) . . . . no
Li2 N7 Li1 N6 134.8(4) . . . 3_556 no
Li2 N7 C15 N9 -47.4(12) . . . . no
C20 N7 Li2 N4 111.3(7) . . . . no
Li1 N7 C15 N9 39.2(13) . . . . no
C15 N7 C20 C17 -48.4(15) . . . . no
C20 N7 Li1 N3 53.5(8) . . . . no
C20 N7 Li1 N6 -110.5(7) . . . 3_556 no
C15 N7 Li2 O1 78.3(6) . . . . no
C15 N7 Li1 O1 -73.8(8) . . . . no
Li2 N7 C20 C18 -60.4(12) . . . . no
C15 N7 Li1 N6 26.0(9) . . . 3_556 no
Li2 N7 Li1 N3 -61.2(4) . . . . no
C19 N8 C15 N9 149.9(12) . . . . no
C21 N8 C19 C18 158.0(16) . . . . no
C19 N8 C15 N7 -28.3(16) . . . . no
C21 N8 C15 N7 -173.6(11) . . . . no
C16 N8 C15 N9 -138.2(13) . . . . no
C16 N8 C19 C18 -102.3(19) . . . . no
C16 N8 C15 N7 43.7(17) . . . . no
C19 N8 C21 C22 -152.4(15) . . . . no
C15 N8 C19 C18 10(2) . . . . no
C21 N8 C15 N9 4.6(18) . . . . no
C21 N8 C16 C17 -174.7(17) . . . . no
C16 N8 C21 C22 137.9(14) . . . . no
C19 N8 C16 C17 75.6(19) . . . . no
C15 N8 C21 C22 -8(2) . . . . no
C15 N8 C16 C17 -27(2) . . . . no
C15 N9 C23 C22 -4.5(16) . . . . no
C23 N9 Li4 N1 -40.5(9) . . . 3_556 no
C23 N9 C15 N7 -179.9(10) . . . . no
C23 N9 Li4 N6 116.6(8) . . . 3_556 no
C15 N9 Li3 N3 170.8(7) 3_556 3_556 . . no
C23 N9 Li3 N3 -49.6(8) 3_556 3_556 . . no
C15 N9 Li4 N1 173.0(8) . . . 3_556 no
Li4 N9 C15 N8 145.5(10) . . . . no
Li4 N9 C15 N7 -36.4(13) . . . . no
Li4 N9 C23 C22 -148.7(10) . . . . no
C15 N9 Li4 N6 -29.9(10) . . . 3_556 no
C15 N9 Li4 O1 73.0(8) . . . . no
C23 N9 C15 N8 1.9(16) . . . . no
C23 N9 Li4 O1 -140.5(7) . . . . no
Li5 N10 Li5 Cl1 0.0(4) 2_555 . . . no
Si1 N10 Li5 Cl1 106.6(4) 2_555 . . . no
Si1 N10 Li5 Cl1 -115.9(4) . . . . no
Li5 N11 Li6 N12 -177(2) . . . 2_555 no
Si2 N11 Li6 Cl1 106.5(5) . . . . no
Si2 N11 Li6 N12 -70(2) . . . 2_555 no
Si3 N11 Li6 Cl1 -117.6(4) . . . . no
Li6 N11 Li5 Cl1 0.5(5) . . . . no
Si3 N11 Li5 Cl1 106.3(4) . . . . no
Li5 N11 Li6 Cl1 -0.5(5) . . . . no
Si2 N11 Li5 Cl1 -117.5(4) . . . . no
Si3 N11 Li6 N12 66(2) . . . 2_555 no
Li7 N12 Li6 N11 177(2) . 2_555 . . no
Si4 N12 Li6 N11 -71(2) 2_555 2_555 . . no
Si5 N12 Li6 N11 65(2) 2_555 2_555 . . no
Si4 N12 Li7 Cl1 -119.0(3) . . . . no
Li6 N12 Li7 Cl1 -0.1(4) . 2_555 . . no
Li6 N12 Li7 Cl1 -0.1(4) 2_555 . . . no
Li7 N12 Li6 Cl1 0.1(4) . 2_555 . . no
Si5 N12 Li7 Cl1 103.2(3) . . . . no
N2 C2 C3 C4 44.1(8) . . . . no
C2 C3 C4 N1 -61.2(8) . . . . no
N2 C5 C6 C7 41.7(9) . . . . no
C5 C6 C7 N3 -63.7(9) . . . . no
N5 C9 C10 C11 41.6(10) . . . . no
C9 C10 C11 N6 -62.4(10) . . . . no
N5 C12 C13 C14 43.0(10) . . . . no
C12 C13 C14 N4 -62.2(9) . . . . no
N8 C16 C17 C20 -23(2) . . . . no
C16 C17 C20 C18 -62(2) . . . . no
C16 C17 C20 N7 63(2) . . . . no
C19 C18 C20 N7 -79.8(15) . . . . no
C20 C18 C19 N8 36.9(18) . . . . no
C19 C18 C20 C17 43.9(17) . . . . no
N8 C21 C22 C23 5(2) . . . . no
C21 C22 C23 N9 1(2) . . . . no
C41 C39 C40 C42 -179.9(12) . . . . no
C42 C39 C40 C41 179.9(12) . . . . no
C43 C39 C40 C41 -178.4(17) . . . . no
C43 C39 C40 C42 1.7(13) . . . . no
C40 C39 C41 C39 -176.6(15) . . . 7_556 no
C40 C39 C41 C43 -178.5(13) . . . 7_556 no
C42 C39 C41 C40 -0.1(12) . . . . no
C42 C39 C41 C39 -177(2) . . . 7_556 no
C42 C39 C41 C43 -178.5(13) . . . 7_556 no
C41 C39 C41 C40 177(2) 7_556 . . . no
C41 C39 C41 C39 0.0(12) 7_556 . . 7_556 no
C41 C39 C41 C43 -2(2) 7_556 . . 7_556 no
C40 C39 C42 C43 178.2(15) . . . . no
C41 C39 C42 C40 0.1(14) . . . . no
C41 C39 C42 C43 178.3(19) . . . . no
C43 C39 C42 C40 -178.2(15) . . . . no
C41 C39 C42 C40 -176.9(17) 7_556 . . . no
C41 C39 C42 C43 1.3(11) 7_556 . . . no
C40 C39 C43 C42 -1.6(13) . . . . no
C40 C39 C43 C41 177.0(17) . . . 7_556 no
C42 C39 C43 C41 178.6(12) . . . 7_556 no
C41 C39 C43 C42 -178.6(12) 7_556 . . . no
C41 C39 C41 C43 -178.3(19) . . 7_556 . no
C41 C39 C41 C39 0.0(15) . . 7_556 7_556 no
C41 C39 C41 C40 3.0(19) . . 7_556 7_556 no
C42 C39 C41 C43 -1.3(11) . . 7_556 . no
C42 C39 C41 C39 177.0(17) . . 7_556 7_556 no
C42 C39 C41 C40 -180.0(11) . . 7_556 7_556 no
C43 C39 C41 C39 178.3(15) . . 7_556 7_556 no
C43 C39 C41 C40 -178.7(12) . . 7_556 7_556 no
C39 C40 C41 C39 3.1(14) . . . 7_556 no
C42 C40 C41 C39 0.1(15) . . . . no
C42 C40 C41 C39 3.1(19) . . . 7_556 no
C39 C40 C42 C43 -1.8(14) . . . . no
C41 C40 C42 C39 -0.1(13) . . . . no
C41 C40 C42 C43 -2(2) . . . . no
C39 C41 C43 C39 1.7(15) . . 7_556 7_556 no
C39 C41 C43 C42 0(2) . . 7_556 7_556 no
C39 C42 C43 C41 -1.4(12) . . . 7_556 no
C40 C42 C43 C39 1.6(13) . . . . no
C40 C42 C43 C41 0.2(18) . . . 7_556 no
C46 C44 C45 C48 -178(2) . . . . no
C47 C44 C45 C46 7(3) . . . . no
C47 C44 C45 C48 -170(2) . . . . no
C48 C44 C45 C46 178(2) . . . . no
C45 C44 C46 C47 173(2) . . . . no
C47 C44 C46 C45 -173(2) . . . . no
C48 C44 C46 C45 -2.1(18) . . . . no
C48 C44 C46 C47 171(2) . . . . no
C48 C44 C46 C45 -175(3) 7_555 . . . no
C48 C44 C46 C47 -1(2) 7_555 . . . no
C45 C44 C47 C46 -7(2) . . . . no
C45 C44 C47 C48 174(3) . . . 7_555 no
C46 C44 C47 C48 -179(2) . . . 7_555 no
C48 C44 C47 C46 179(2) 7_555 . . . no
C45 C44 C48 C44 -176(2) . . . 7_555 no
C45 C44 C48 C47 177(2) . . . 7_555 no
C46 C44 C48 C45 2(2) . . . . no
C46 C44 C48 C44 -173(2) . . . 7_555 no
C46 C44 C48 C47 179(2) . . . 7_555 no
C48 C44 C48 C45 176(3) 7_555 . . . no
C48 C44 C48 C44 0.0(17) 7_555 . . 7_555 no
C48 C44 C48 C47 -8(2) 7_555 . . 7_555 no
C46 C44 C48 C47 1(2) . . 7_555 . no
C46 C44 C48 C44 172(3) . . 7_555 7_555 no
C46 C44 C48 C45 175(2) . . 7_555 7_555 no
C47 C44 C48 C44 170.7(19) . . 7_555 7_555 no
C47 C44 C48 C45 174(2) . . 7_555 7_555 no
C48 C44 C48 C47 -171(2) . . 7_555 . no
C48 C44 C48 C44 0.0(15) . . 7_555 7_555 no
C48 C44 C48 C45 4(2) . . 7_555 7_555 no
C44 C45 C46 C47 -6(2) . . . . no
C48 C45 C46 C44 4(4) . . . . no
C48 C45 C46 C47 -2(5) . . . . no
C44 C45 C48 C44 4(2) . . . 7_555 no
C44 C45 C48 C47 -8(5) . . . 7_555 no
C46 C45 C48 C44 -4(3) . . . . no
C46 C45 C48 C44 1(4) . . . 7_555 no
C46 C45 C48 C47 -12(7) . . . 7_555 no
C44 C46 C47 C48 1(2) . . . 7_555 no
C45 C46 C47 C44 6(2) . . . . no
C45 C46 C47 C48 7(3) . . . 7_555 no
C44 C47 C48 C44 -8.6(18) . . 7_555 7_555 no
C44 C47 C48 C45 -15(5) . . 7_555 7_555 no
C46 C47 C48 C44 -1.0(19) . . 7_555 . no
C46 C47 C48 C44 -10(3) . . 7_555 7_555 no
C46 C47 C48 C45 -16(6) . . 7_555 7_555 no
